data_7042500
loop_
_publ_author_name
'Szimhardt, Norbert'
'B\"olter, Marc F'
'Born, Maximilian'
'Klap\"otke, Thomas M'
'Stierstorfer, J\"org'

_publ_section_title
;
 Metal salts and complexes of 1,1'-dinitramino-5,5'-bitetrazole.
;
_journal_issue 15
_journal_name_full 'Dalton transactions (Cambridge, England : 2003)'
_journal_page_first 5033
_journal_page_last 5040
_journal_paper_doi 10.1039/c7dt00536a
_journal_volume 46
_journal_year 2017
_chemical_formula_moiety 'C2 H8 N12 O8 Sr'
_chemical_formula_sum 'C2 H8 N12 O8 Sr'
_chemical_formula_weight 415.82
_chemical_name_common 'strontium 1,1-dinitramino-bitetrazolate tetrahydrate'
_chemical_name_systematic
;
strontium 1,1-dinitramino-bitetrazolate tetrahydrate
;
_space_group_IT_number 14
_symmetry_cell_setting monoclinic
_symmetry_Int_Tables_number 14
_symmetry_space_group_name_Hall '-P 2ybc'
_symmetry_space_group_name_H-M 'P 1 21/c 1'
_atom_sites_solution_hydrogens difmap
_audit_creation_method SHELXL-2013
_audit_update_record
;
2016-12-27 deposited with the CCDC.
2017-03-16 downloaded from the CCDC.
;
_cell_angle_alpha 90
_cell_angle_beta 110.3330(10)
_cell_angle_gamma 90
_cell_formula_units_Z 4
_cell_length_a 10.7948(3)
_cell_length_b 15.0619(4)
_cell_length_c 9.3539(2)
_cell_measurement_reflns_used 9870
_cell_measurement_temperature 100(2)
_cell_measurement_theta_max 28.2857
_cell_measurement_theta_min 2.6873
_cell_volume 1426.09(6)
_computing_cell_refinement 'APEX2 v2012.4-3 (Bruker AXS)'
_computing_data_collection 'Bruker Instrument Service v3.0.21'
_computing_data_reduction 'SAINT V8.18C (Bruker AXS Inc., 2011)'
_computing_structure_refinement 'SHELXL-2013 (Sheldrick, 2013)'
_diffrn_ambient_temperature 100(2)
_diffrn_detector_area_resol_mean 7.4074
_diffrn_measured_fraction_theta_full 0.998
_diffrn_measured_fraction_theta_max 0.999
_diffrn_measurement_device_type 'D8 Venture'
_diffrn_measurement_method 'mix of omega and phi scans'
_diffrn_radiation_type MoK\a
_diffrn_radiation_wavelength 0.71073
_diffrn_reflns_av_R_equivalents 0.0293
_diffrn_reflns_av_unetI/netI 0.0192
_diffrn_reflns_Laue_measured_fraction_full 0.998
_diffrn_reflns_Laue_measured_fraction_max 0.999
_diffrn_reflns_limit_h_max 14
_diffrn_reflns_limit_h_min -14
_diffrn_reflns_limit_k_max 19
_diffrn_reflns_limit_k_min -19
_diffrn_reflns_limit_l_max 12
_diffrn_reflns_limit_l_min -12
_diffrn_reflns_number 23112
_diffrn_reflns_point_group_measured_fraction_full 0.998
_diffrn_reflns_point_group_measured_fraction_max 0.999
_diffrn_reflns_theta_full 25.242
_diffrn_reflns_theta_max 27.499
_diffrn_reflns_theta_min 2.833
_diffrn_source 'rotating anode generator'
_exptl_absorpt_coefficient_mu 3.849
_exptl_absorpt_correction_T_max 0.7457
_exptl_absorpt_correction_T_min 0.6440
_exptl_absorpt_correction_type multi-scan
_exptl_absorpt_process_details
;
SADABS-2016/2 - Bruker AXS area detector scaling and absorption correction
;
_exptl_crystal_colour colourless
_exptl_crystal_density_diffrn 1.937
_exptl_crystal_density_method 'not measured'
_exptl_crystal_description platelet
_exptl_crystal_F_000 824
_exptl_crystal_size_max 0.100
_exptl_crystal_size_mid 0.070
_exptl_crystal_size_min 0.030
_refine_diff_density_max 0.860
_refine_diff_density_min -0.290
_refine_diff_density_rms 0.062
_refine_ls_extinction_method none
_refine_ls_goodness_of_fit_ref 1.074
_refine_ls_hydrogen_treatment refall
_refine_ls_matrix_type full
_refine_ls_number_parameters 240
_refine_ls_number_reflns 3271
_refine_ls_number_restraints 0
_refine_ls_restrained_S_all 1.074
_refine_ls_R_factor_all 0.0255
_refine_ls_R_factor_gt 0.0202
_refine_ls_shift/su_max 0.001
_refine_ls_shift/su_mean 0.000
_refine_ls_structure_factor_coef Fsqd
_refine_ls_weighting_details 'w=1/[\s^2^(Fo^2^)+(0.0192P)^2^+1.2394P] where P=(Fo^2^+2Fc^2^)/3'
_refine_ls_weighting_scheme calc
_refine_ls_wR_factor_gt 0.0482
_refine_ls_wR_factor_ref 0.0501
_reflns_Friedel_coverage 0.000
_reflns_number_gt 2910
_reflns_number_total 3271
_reflns_threshold_expression 'I > 2\s(I)'
_cod_data_source_file c7dt00536a2.cif
_cod_data_source_block uv608
_cod_depositor_comments
;
The following automatic conversions were performed:

'_exptl_absorpt_correction_type' value 'Multi-Scan' changed to
'multi-scan' according to
/home/data/users/saulius/crontab/automatic-downloads/rss-feeds/RSC/lib/dictionaries/cif_core.dic
dictionary named 'cif_core.dic' version 2.4.2 from 2011-04-26.

Automatic conversion script
Id: cif_fix_values 4973 2017-02-22 13:04:09Z antanas 

 Adding full bibliography for 7042497--7042508.cif.
;
_cod_original_sg_symbol_H-M 'P 21/c'
_cod_database_code 7042500
_shelx_space_group_comment
;
The symmetry employed for this shelxl refinement is uniquely defined
by the following loop, which should always be used as a source of
symmetry information in preference to the above space-group names.
They are only intended as comments.
;
_shelx_estimated_absorpt_t_min 0.699
_shelx_estimated_absorpt_t_max 0.893
_shelxl_version_number 2013-4

loop_
_space_group_symop_operation_xyz
'x, y, z'
'-x, y+1/2, -z+1/2'
'-x, -y, -z'
'x, -y-1/2, z-1/2'

loop_
_atom_site_label
_atom_site_type_symbol
_atom_site_fract_x
_atom_site_fract_y
_atom_site_fract_z
_atom_site_U_iso_or_equiv
_atom_site_adp_type
_atom_site_occupancy
_atom_site_site_symmetry_order
_atom_site_calc_flag
N2 N -0.11858(15) 0.08312(10) 0.47700(18) 0.0170(3) Uani 1 1 d
N10 N -0.14291(14) 0.36219(10) 0.36576(17) 0.0147(3) Uani 1 1 d
N8 N -0.32888(15) 0.43458(10) 0.31896(18) 0.0165(3) Uani 1 1 d
N7 N -0.34865(14) 0.34864(10) 0.34247(16) 0.0131(3) Uani 1 1 d
C2 C -0.23312(16) 0.30518(12) 0.37243(18) 0.0122(3) Uani 1 1 d
N11 N -0.47360(13) 0.31681(10) 0.32601(16) 0.0129(3) Uani 1 1 d
N9 N -0.20560(15) 0.44183(10) 0.33276(18) 0.0169(3) Uani 1 1 d
O7 O 0.41649(13) 0.37736(10) 0.76213(16) 0.0150(3) Uani 1 1 d
O8 O 0.14421(13) 0.38146(9) 0.52073(15) 0.0154(3) Uani 1 1 d
O4 O -0.59669(12) 0.27878(8) 0.45402(14) 0.0149(3) Uani 1 1 d
O5 O 0.34174(16) 0.09719(10) 0.52072(17) 0.0227(3) Uani 1 1 d
O6 O 0.20422(16) 0.08995(10) 0.74765(18) 0.0240(3) Uani 1 1 d
O3 O -0.39409(13) 0.32094(10) 0.58494(14) 0.0232(3) Uani 1 1 d
N12 N -0.48350(14) 0.30669(10) 0.46322(16) 0.0131(3) Uani 1 1 d
Sr1 Sr 0.27802(2) 0.23281(2) 0.63909(2) 0.01015(5) Uani 1 1 d
O2 O 0.14605(12) 0.22612(9) 0.31926(14) 0.0168(3) Uani 1 1 d
N6 N 0.03369(14) 0.20047(10) 0.31510(16) 0.0134(3) Uani 1 1 d
O1 O -0.05734(13) 0.18248(10) 0.19660(14) 0.0242(3) Uani 1 1 d
N1 N -0.09969(14) 0.16743(10) 0.44286(16) 0.0119(3) Uani 1 1 d
N3 N -0.24152(15) 0.07805(10) 0.46673(18) 0.0169(3) Uani 1 1 d
N4 N -0.30409(14) 0.15694(10) 0.42616(17) 0.0143(3) Uani 1 1 d
N5 N 0.02497(13) 0.19676(10) 0.45377(16) 0.0131(3) Uani 1 1 d
C1 C -0.21439(16) 0.21202(12) 0.41183(19) 0.0122(3) Uani 1 1 d
H5A H 0.317(3) 0.0485(19) 0.520(3) 0.037(8) Uiso 1 1 d
H8A H 0.147(3) 0.4249(19) 0.577(3) 0.036(7) Uiso 1 1 d
H7A H 0.416(2) 0.4231(18) 0.725(3) 0.029(7) Uiso 1 1 d
H6A H 0.147(3) 0.057(2) 0.697(4) 0.064(11) Uiso 1 1 d
H5B H 0.366(3) 0.1025(18) 0.445(3) 0.041(8) Uiso 1 1 d
H6B H 0.186(3) 0.0951(19) 0.830(3) 0.043(8) Uiso 1 1 d
H8B H 0.065(3) 0.3702(18) 0.489(3) 0.035(7) Uiso 1 1 d
H7B H 0.493(3) 0.368(2) 0.797(3) 0.049(9) Uiso 1 1 d

loop_
_atom_site_aniso_label
_atom_site_aniso_U_11
_atom_site_aniso_U_22
_atom_site_aniso_U_33
_atom_site_aniso_U_23
_atom_site_aniso_U_13
_atom_site_aniso_U_12
N2 0.0155(7) 0.0151(8) 0.0217(8) 0.0012(6) 0.0080(6) -0.0008(6)
N10 0.0115(7) 0.0161(8) 0.0156(7) 0.0021(6) 0.0038(6) -0.0006(6)
N8 0.0150(7) 0.0144(8) 0.0202(8) 0.0027(6) 0.0062(6) -0.0016(6)
N7 0.0102(7) 0.0159(8) 0.0135(7) 0.0017(6) 0.0045(6) -0.0009(6)
C2 0.0098(7) 0.0168(9) 0.0096(7) 0.0006(6) 0.0026(6) -0.0001(6)
N11 0.0079(6) 0.0191(8) 0.0123(7) 0.0010(6) 0.0040(6) -0.0025(6)
N9 0.0134(7) 0.0169(8) 0.0196(8) 0.0027(6) 0.0046(6) -0.0012(6)
O7 0.0107(6) 0.0152(7) 0.0183(6) 0.0017(5) 0.0042(5) 0.0013(5)
O8 0.0105(6) 0.0164(7) 0.0187(6) -0.0025(5) 0.0042(5) -0.0012(5)
O4 0.0096(5) 0.0193(7) 0.0174(6) -0.0006(5) 0.0064(5) -0.0027(5)
O5 0.0371(8) 0.0142(7) 0.0244(7) -0.0022(6) 0.0205(7) -0.0057(6)
O6 0.0346(8) 0.0216(8) 0.0213(7) -0.0037(6) 0.0166(7) -0.0071(6)
O3 0.0149(6) 0.0400(9) 0.0117(6) -0.0026(6) 0.0009(5) -0.0071(6)
N12 0.0106(7) 0.0148(7) 0.0136(7) 0.0001(6) 0.0037(6) -0.0006(6)
Sr1 0.00775(8) 0.01332(9) 0.00945(8) -0.00019(6) 0.00308(6) -0.00038(6)
O2 0.0096(6) 0.0259(7) 0.0163(6) -0.0008(5) 0.0065(5) -0.0051(5)
N6 0.0102(7) 0.0180(7) 0.0122(7) -0.0008(6) 0.0039(6) -0.0014(6)
O1 0.0149(6) 0.0430(9) 0.0119(6) -0.0033(6) 0.0013(5) -0.0076(6)
N1 0.0094(6) 0.0141(7) 0.0126(7) 0.0004(5) 0.0042(5) -0.0003(5)
N3 0.0148(7) 0.0147(8) 0.0227(8) 0.0017(6) 0.0083(6) -0.0003(6)
N4 0.0130(7) 0.0155(8) 0.0148(7) 0.0022(6) 0.0053(6) -0.0006(6)
N5 0.0086(6) 0.0200(8) 0.0113(7) -0.0009(6) 0.0042(6) -0.0027(6)
C1 0.0106(7) 0.0159(9) 0.0102(7) -0.0013(6) 0.0035(6) -0.0009(6)

loop_
_atom_type_symbol
_atom_type_description
_atom_type_scat_dispersion_real
_atom_type_scat_dispersion_imag
_atom_type_scat_source
C C 0.0033 0.0016 'International Tables Vol C Tables 4.2.6.8 and 6.1.1.4'
H H 0.0000 0.0000 'International Tables Vol C Tables 4.2.6.8 and 6.1.1.4'
N N 0.0061 0.0033 'International Tables Vol C Tables 4.2.6.8 and 6.1.1.4'
O O 0.0106 0.0060 'International Tables Vol C Tables 4.2.6.8 and 6.1.1.4'
Sr Sr -1.5307 3.2498 'International Tables Vol C Tables 4.2.6.8 and 6.1.1.4'

loop_
_geom_angle_atom_site_label_1
_geom_angle_atom_site_label_2
_geom_angle_atom_site_label_3
_geom_angle
_geom_angle_site_symmetry_1
_geom_angle_site_symmetry_3
N3 N2 N1 105.89(14) . .
C2 N10 N9 105.57(14) . .
N9 N8 N7 106.33(14) . .
N8 N7 C2 108.29(14) . .
N8 N7 N11 121.22(14) . .
C2 N7 N11 130.37(15) . .
N10 C2 N7 108.63(16) . .
N10 C2 C1 127.20(16) . .
N7 C2 C1 124.11(15) . .
N12 N11 N7 109.42(13) . .
N12 N11 Sr1 101.22(9) . 4_465
N7 N11 Sr1 149.32(10) . 4_465
N8 N9 N10 111.17(14) . .
Sr1 O7 H7A 128.4(19) . .
Sr1 O7 H7B 113(2) . .
H7A O7 H7B 101(3) . .
Sr1 O8 H8A 119.6(18) . .
Sr1 O8 H8B 108.7(19) . .
H8A O8 H8B 101(2) . .
N12 O4 Sr1 138.29(10) . 1_455
N12 O4 Sr1 101.24(9) . 4_465
Sr1 O4 Sr1 120.46(4) 1_455 4_465
Sr1 O5 H5A 128(2) . .
Sr1 O5 H5B 120.3(19) . .
H5A O5 H5B 107(3) . .
Sr1 O6 H6A 123(2) . .
Sr1 O6 H6B 117.8(19) . .
H6A O6 H6B 103(3) . .
O3 N12 O4 123.33(14) . .
O3 N12 N11 124.89(14) . .
O4 N12 N11 111.76(13) . .
O3 N12 Sr1 179.60(12) . 4_465
O4 N12 Sr1 56.49(8) . 4_465
N11 N12 Sr1 55.28(8) . 4_465
O5 Sr1 O6 70.85(5) . .
O5 Sr1 O2 139.49(5) . 4_566
O6 Sr1 O2 68.86(4) . 4_566
O5 Sr1 O4 69.19(4) . 1_655
O6 Sr1 O4 139.99(4) . 1_655
O2 Sr1 O4 151.11(4) 4_566 1_655
O5 Sr1 O7 130.66(5) . .
O6 Sr1 O7 134.77(5) . .
O2 Sr1 O7 83.03(4) 4_566 .
O4 Sr1 O7 74.33(4) 1_655 .
O5 Sr1 O8 132.97(5) . .
O6 Sr1 O8 130.72(5) . .
O2 Sr1 O8 74.62(4) 4_566 .
O4 Sr1 O8 80.52(4) 1_655 .
O7 Sr1 O8 68.75(4) . .
O5 Sr1 N5 85.75(5) . .
O6 Sr1 N5 73.20(5) . .
O2 Sr1 N5 78.97(4) 4_566 .
O4 Sr1 N5 105.29(4) 1_655 .
O7 Sr1 N5 136.31(5) . .
O8 Sr1 N5 68.18(4) . .
O5 Sr1 N11 72.86(5) . 4_666
O6 Sr1 N11 83.73(5) . 4_666
O2 Sr1 N11 106.40(4) 4_566 4_666
O4 Sr1 N11 83.06(4) 1_655 4_666
O7 Sr1 N11 70.76(4) . 4_666
O8 Sr1 N11 139.05(4) . 4_666
N5 Sr1 N11 152.74(5) . 4_666
O5 Sr1 O4 107.83(4) . 4_666
O6 Sr1 O4 68.90(4) . 4_666
O2 Sr1 O4 60.63(4) 4_566 4_666
O4 Sr1 O4 122.68(4) 1_655 4_666
O7 Sr1 O4 66.51(4) . 4_666
O8 Sr1 O4 118.81(4) . 4_666
N5 Sr1 O4 131.98(4) . 4_666
N11 Sr1 O4 45.77(4) 4_666 4_666
O5 Sr1 O2 67.83(4) . .
O6 Sr1 O2 105.73(4) . .
O2 Sr1 O2 119.95(4) 4_566 .
O4 Sr1 O2 59.99(4) 1_655 .
O7 Sr1 O2 119.06(4) . .
O8 Sr1 O2 66.00(4) . .
N5 Sr1 O2 45.44(4) . .
N11 Sr1 O2 133.14(4) 4_666 .
O4 Sr1 O2 174.28(4) 4_666 .
O5 Sr1 N12 90.73(4) . 4_666
O6 Sr1 N12 74.88(4) . 4_666
O2 Sr1 N12 82.89(4) 4_566 4_666
O4 Sr1 N12 103.77(4) 1_655 4_666
O7 Sr1 N12 66.83(4) . 4_666
O8 Sr1 N12 132.03(4) . 4_666
N5 Sr1 N12 147.24(4) . 4_666
N11 Sr1 N12 23.51(4) 4_666 4_666
O4 Sr1 N12 22.26(3) 4_666 4_666
O2 Sr1 N12 156.22(4) . 4_666
O5 Sr1 N6 74.35(4) . .
O6 Sr1 N6 88.91(5) . .
O2 Sr1 N6 100.70(4) 4_566 .
O4 Sr1 N6 82.17(4) 1_655 .
O7 Sr1 N6 131.95(4) . .
O8 Sr1 N6 66.39(4) . .
N5 Sr1 N6 23.32(4) . .
N11 Sr1 N6 147.01(4) 4_666 .
O4 Sr1 N6 154.64(4) 4_666 .
O2 Sr1 N6 22.19(3) . .
N12 Sr1 N6 161.01(4) 4_666 .
N6 O2 Sr1 141.42(10) . 4_565
N6 O2 Sr1 99.72(9) . .
Sr1 O2 Sr1 118.85(4) 4_565 .
O1 N6 O2 123.68(14) . .
O1 N6 N5 124.28(14) . .
O2 N6 N5 112.03(13) . .
O1 N6 Sr1 175.71(12) . .
O2 N6 Sr1 58.09(8) . .
N5 N6 Sr1 54.22(8) . .
N2 N1 C1 108.56(14) . .
N2 N1 N5 120.53(14) . .
C1 N1 N5 130.72(15) . .
N2 N3 N4 111.50(14) . .
C1 N4 N3 105.58(14) . .
N6 N5 N1 109.66(13) . .
N6 N5 Sr1 102.46(9) . .
N1 N5 Sr1 147.23(10) . .
N4 C1 N1 108.47(15) . .
N4 C1 C2 126.46(15) . .
N1 C1 C2 125.06(15) . .

loop_
_geom_bond_atom_site_label_1
_geom_bond_atom_site_label_2
_geom_bond_distance
_geom_bond_site_symmetry_2
N2 N3 1.299(2) .
N2 N1 1.342(2) .
N10 C2 1.316(2) .
N10 N9 1.359(2) .
N8 N9 1.296(2) .
N8 N7 1.342(2) .
N7 C2 1.349(2) .
N7 N11 1.3887(19) .
C2 C1 1.447(3) .
N11 N12 1.3331(19) .
O7 Sr1 2.6652(14) .
O7 H7A 0.77(3) .
O7 H7B 0.79(3) .
O8 Sr1 2.6858(13) .
O8 H8A 0.84(3) .
O8 H8B 0.82(3) .
O4 N12 1.2665(18) .
O5 Sr1 2.5300(14) .
O5 H5A 0.78(3) .
O5 H5B 0.83(3) .
O6 Sr1 2.6188(15) .
O6 H6A 0.80(4) .
O6 H6B 0.86(3) .
O3 N12 1.2289(19) .
Sr1 N5 2.7333(14) .
Sr1 O2 2.8334(13) .
Sr1 N12 3.2786(14) 4_666
Sr1 N6 3.2899(14) .
O2 N6 1.2607(18) .
O2 Sr1 2.6306(12) 4_565
N6 O1 1.2291(19) .
N6 N5 1.3339(19) .
N1 C1 1.349(2) .
N1 N5 1.3859(19) .
N3 N4 1.354(2) .
N4 C1 1.317(2) .

loop_
_geom_hbond_atom_site_label_D
_geom_hbond_atom_site_label_H
_geom_hbond_atom_site_label_A
_geom_hbond_distance_DH
_geom_hbond_distance_HA
_geom_hbond_distance_DA
_geom_hbond_angle_DHA
_geom_hbond_site_symmetry_A
O5 H5A N3 0.78(3) 2.09(3) 2.870(2) 174(3) 3_556
O8 H8A N9 0.84(3) 2.18(3) 2.962(2) 155(2) 3_566
O7 H7A N8 0.77(3) 2.32(3) 2.999(2) 148(2) 3_566
O6 H6A N2 0.80(4) 2.62(4) 3.273(2) 140(3) 3_556
O5 H5B O7 0.83(3) 2.00(3) 2.829(2) 176(3) 4_565
O6 H6B O8 0.86(3) 2.02(3) 2.877(2) 175(3) 4_566
O8 H8B N10 0.82(3) 2.14(3) 2.944(2) 167(3) .
O7 H7B N4 0.79(3) 2.13(3) 2.916(2) 171(3) 4_666
O5 H5A N3 0.78(3) 2.09(3) 2.870(2) 174(3) 3_556
O8 H8A N9 0.84(3) 2.18(3) 2.962(2) 155(2) 3_566
O7 H7A N8 0.77(3) 2.32(3) 2.999(2) 148(2) 3_566
O6 H6A N2 0.80(4) 2.62(4) 3.273(2) 140(3) 3_556
O5 H5B O7 0.83(3) 2.00(3) 2.829(2) 176(3) 4_565
O6 H6B O8 0.86(3) 2.02(3) 2.877(2) 175(3) 4_566
O8 H8B N10 0.82(3) 2.14(3) 2.944(2) 167(3) .
O7 H7B N4 0.79(3) 2.13(3) 2.916(2) 171(3) 4_666

loop_
_geom_torsion_atom_site_label_1
_geom_torsion_atom_site_label_2
_geom_torsion_atom_site_label_3
_geom_torsion_atom_site_label_4
_geom_torsion
_geom_torsion_site_symmetry_1
_geom_torsion_site_symmetry_4
N9 N8 N7 C2 0.71(19) . .
N9 N8 N7 N11 -175.73(14) . .
N9 N10 C2 N7 0.70(19) . .
N9 N10 C2 C1 -176.61(16) . .
N8 N7 C2 N10 -0.90(19) . .
N11 N7 C2 N10 175.11(15) . .
N8 N7 C2 C1 176.51(15) . .
N11 N7 C2 C1 -7.5(3) . .
N8 N7 N11 N12 -101.88(17) . .
C2 N7 N11 N12 82.5(2) . .
N8 N7 N11 Sr1 75.1(3) . 4_465
C2 N7 N11 Sr1 -100.5(2) . 4_465
N7 N8 N9 N10 -0.28(19) . .
C2 N10 N9 N8 -0.26(19) . .
Sr1 O4 N12 O3 -0.8(3) 1_455 .
Sr1 O4 N12 O3 -179.57(14) 4_465 .
Sr1 O4 N12 N11 178.04(11) 1_455 .
Sr1 O4 N12 N11 -0.70(15) 4_465 .
Sr1 O4 N12 Sr1 178.75(17) 1_455 4_465
N7 N11 N12 O3 -2.0(2) . .
Sr1 N11 N12 O3 179.56(15) 4_465 .
N7 N11 N12 O4 179.15(13) . .
Sr1 N11 N12 O4 0.71(15) 4_465 .
N7 N11 N12 Sr1 178.44(15) . 4_465
Sr1 O2 N6 O1 3.2(3) 4_565 .
Sr1 O2 N6 O1 -175.35(15) . .
Sr1 O2 N6 N5 -175.68(12) 4_565 .
Sr1 O2 N6 N5 5.73(15) . .
Sr1 O2 N6 Sr1 178.58(19) 4_565 .
N3 N2 N1 C1 -0.14(19) . .
N3 N2 N1 N5 175.45(14) . .
N1 N2 N3 N4 0.20(19) . .
N2 N3 N4 C1 -0.2(2) . .
O1 N6 N5 N1 1.7(2) . .
O2 N6 N5 N1 -179.41(14) . .
Sr1 N6 N5 N1 -173.40(16) . .
O1 N6 N5 Sr1 175.09(15) . .
O2 N6 N5 Sr1 -6.00(16) . .
N2 N1 N5 N6 101.96(18) . .
C1 N1 N5 N6 -83.6(2) . .
N2 N1 N5 Sr1 -66.1(3) . .
C1 N1 N5 Sr1 108.4(2) . .
N3 N4 C1 N1 0.09(19) . .
N3 N4 C1 C2 -178.83(16) . .
N2 N1 C1 N4 0.03(19) . .
N5 N1 C1 N4 -174.96(15) . .
N2 N1 C1 C2 178.97(16) . .
N5 N1 C1 C2 4.0(3) . .
N10 C2 C1 N4 175.99(17) . .
N7 C2 C1 N4 -0.9(3) . .
N10 C2 C1 N1 -2.8(3) . .
N7 C2 C1 N1 -179.68(16) . .
